data_7048622
loop_
_publ_author_name
'Li, Feng-Cai'
'Li, Xi-Li'
'Tan, Li-Kun'
'Wang, Jin-Tang'
'Yao, Wei-Zhong'

_publ_section_title
;
 Evans-Showell-type polyoxometalate-based metal-organic complexes with
 novel 3D structures constructed from flexible bis-pyrazine-bis-amide
 ligands and copper metals: syntheses, structures, and fluorescence and
 catalytic properties.
;
_journal_issue 6
_journal_name_full 'Dalton transactions (Cambridge, England : 2003)'
_journal_page_first 2160
_journal_page_last 2169
_journal_paper_doi 10.1039/c8dt04698k
_journal_volume 48
_journal_year 2019
_chemical_formula_moiety 'C16 H26 Cu2 N6 O6, Co2 Mo10 O38'
_chemical_formula_sum 'C16 H26 Co2 Cu2 Mo10 N6 O44'
_chemical_formula_weight 2210.77
_space_group_crystal_system monoclinic
_space_group_IT_number 15
_space_group_name_Hall '-C 2yc'
_space_group_name_H-M_alt 'C 1 2/c 1'
_symmetry_space_group_name_Hall '-C 2yc'
_symmetry_space_group_name_H-M 'C 1 2/c 1'
_atom_sites_solution_hydrogens mixed
_atom_sites_solution_primary dual
_audit_creation_date 2018-06-12
_audit_creation_method
;
Olex2 1.2
(compiled 2018.04.18 svn.r3501 for OlexSys, GUI svn.r5497)
;
_audit_update_record
;
2018-07-12 deposited with the CCDC.
2019-01-14 downloaded from the CCDC.
;
_cell_angle_alpha 90
_cell_angle_beta 96.520(4)
_cell_angle_gamma 90
_cell_formula_units_Z 4
_cell_length_a 23.3279(8)
_cell_length_b 12.4706(5)
_cell_length_c 22.1391(12)
_cell_measurement_reflns_used 6477
_cell_measurement_temperature 293(2)
_cell_measurement_theta_max 28.8410
_cell_measurement_theta_min 3.5280
_cell_volume 6398.9(5)
_computing_molecular_graphics 'Olex2 (Dolomanov et al., 2009)'
_computing_publication_material 'Olex2 (Dolomanov et al., 2009)'
_computing_structure_refinement 'ShelXL (Sheldrick, 2015)'
_computing_structure_solution 'ShelXT (Sheldrick, 2015)'
_diffrn_ambient_temperature 293(2)
_diffrn_measured_fraction_theta_full 0.998
_diffrn_measured_fraction_theta_max 0.854
_diffrn_measurement_device_type 'multiwire proportional'
_diffrn_measurement_method 'phi and omega scans'
_diffrn_radiation_monochromator graphite
_diffrn_radiation_type MoK\a
_diffrn_radiation_wavelength 0.71073
_diffrn_reflns_av_R_equivalents 0.0320
_diffrn_reflns_av_unetI/netI 0.0467
_diffrn_reflns_Laue_measured_fraction_full 0.998
_diffrn_reflns_Laue_measured_fraction_max 0.854
_diffrn_reflns_limit_h_max 29
_diffrn_reflns_limit_h_min -26
_diffrn_reflns_limit_k_max 15
_diffrn_reflns_limit_k_min -16
_diffrn_reflns_limit_l_max 29
_diffrn_reflns_limit_l_min -30
_diffrn_reflns_number 17275
_diffrn_reflns_point_group_measured_fraction_full 0.998
_diffrn_reflns_point_group_measured_fraction_max 0.854
_diffrn_reflns_theta_full 25.242
_diffrn_reflns_theta_max 29.34
_diffrn_reflns_theta_min 3.10
_exptl_absorpt_coefficient_mu 3.134
_exptl_absorpt_correction_T_max 1.00000
_exptl_absorpt_correction_T_min 0.79276
_exptl_absorpt_correction_type multi-scan
_exptl_crystal_colour 'clear dark green'
_exptl_crystal_colour_lustre clear
_exptl_crystal_colour_modifier dark
_exptl_crystal_colour_primary green
_exptl_crystal_density_diffrn 2.295
_exptl_crystal_description block
_exptl_crystal_F_000 4192
_exptl_crystal_size_max 0.3
_exptl_crystal_size_mid 0.25
_exptl_crystal_size_min 0.2
_refine_diff_density_max 1.282
_refine_diff_density_min -1.253
_refine_diff_density_rms 0.236
_refine_ls_extinction_method none
_refine_ls_goodness_of_fit_ref 1.074
_refine_ls_hydrogen_treatment constr
_refine_ls_matrix_type full
_refine_ls_number_parameters 364
_refine_ls_number_reflns 7494
_refine_ls_number_restraints 0
_refine_ls_restrained_S_all 1.074
_refine_ls_R_factor_all 0.0639
_refine_ls_R_factor_gt 0.0505
_refine_ls_shift/su_max 0.001
_refine_ls_shift/su_mean 0.000
_refine_ls_structure_factor_coef Fsqd
_refine_ls_weighting_details 'w=1/[\s^2^(Fo^2^)+(0.0989P)^2^+11.9185P] where P=(Fo^2^+2Fc^2^)/3'
_refine_ls_weighting_scheme calc
_refine_ls_wR_factor_gt 0.1559
_refine_ls_wR_factor_ref 0.1697
_reflns_Friedel_coverage 0.000
_reflns_number_gt 5906
_reflns_number_total 7494
_reflns_threshold_expression 'I > 2\s(I)'
_cod_data_source_file c8dt04698k2.cif
_cod_data_source_block 1_CCDC1
_cod_depositor_comments 'Adding full bibliography for 7048621--7048622.cif.'
_cod_database_code 7048622
_shelx_shelxl_version_number 2014/7
_shelx_space_group_comment
;
The symmetry employed for this shelxl refinement is uniquely defined
by the following loop, which should always be used as a source of
symmetry information in preference to the above space-group names.
They are only intended as comments.
;
_shelx_estimated_absorpt_t_max 0.573
_shelx_estimated_absorpt_t_min 0.453
_olex2_refinement_description
;
1. Fixed Uiso
 At 1.2 times of:
  All C(H) groups, All C(H,H) groups, All N(H) groups
 At 1.5 times of:
  All O(H) groups, All O(H,H) groups
2.a Rotating group:
 O21(H21A,H21B), O22(H22)
2.b Secondary CH2 refined with riding coordinates:
 C6(H6A,H6B), C7(H7A,H7B), C8(H8A,H8B)
2.c Aromatic/amide H refined with riding coordinates:
 C1(H1), C2(H2), C3(H3), N3(H3A)
;
_olex2_submission_special_instructions 'No special instructions were received'

loop_
_space_group_symop_operation_xyz
'x, y, z'
'-x, y, -z+1/2'
'x+1/2, y+1/2, z'
'-x+1/2, y+1/2, -z+1/2'
'-x, -y, -z'
'x, -y, z-1/2'
'-x+1/2, -y+1/2, -z'
'x+1/2, -y+1/2, z-1/2'

loop_
_atom_site_label
_atom_site_type_symbol
_atom_site_fract_x
_atom_site_fract_y
_atom_site_fract_z
_atom_site_U_iso_or_equiv
_atom_site_adp_type
_atom_site_occupancy
_atom_site_site_symmetry_order
_atom_site_calc_flag
_atom_site_refinement_flags_posn
_atom_site_refinement_flags_adp
_atom_site_refinement_flags_occupancy
C1 C 0.1765(3) 0.4525(6) 0.7118(4) 0.0417(18) Uani 1 1 d . . .
H1 H 0.1895 0.3859 0.7004 0.050 Uiso 1 1 calc R . .
C2 C 0.1616(4) 0.5309(7) 0.6685(4) 0.052(2) Uani 1 1 d . . .
H2 H 0.1644 0.5142 0.6281 0.063 Uiso 1 1 calc R . .
C3 C 0.1389(4) 0.6473(6) 0.7394(4) 0.049(2) Uani 1 1 d . . .
H3 H 0.1259 0.7146 0.7500 0.059 Uiso 1 1 calc R . .
C4 C 0.1525(3) 0.5712(5) 0.7851(4) 0.0354(16) Uani 1 1 d . . .
C5 C 0.1478(3) 0.5832(5) 0.8513(4) 0.0345(16) Uani 1 1 d . . .
C6 C 0.1239(4) 0.6964(6) 0.9366(4) 0.0431(19) Uani 1 1 d . . .
H6A H 0.1235 0.6291 0.9585 0.052 Uiso 1 1 calc R . .
H6B H 0.0870 0.7314 0.9387 0.052 Uiso 1 1 calc R . .
C7 C 0.1721(4) 0.7673(7) 0.9668(4) 0.056(2) Uani 1 1 d . . .
H7A H 0.1785 0.8255 0.9393 0.067 Uiso 1 1 calc R . .
H7B H 0.1593 0.7988 1.0031 0.067 Uiso 1 1 calc R . .
C8 C 0.2271(4) 0.7124(7) 0.9840(5) 0.060(2) Uani 1 1 d . . .
H8A H 0.2412 0.6834 0.9477 0.072 Uiso 1 1 calc R . .
H8B H 0.2210 0.6529 1.0107 0.072 Uiso 1 1 calc R . .
Cu1 Cu 0.19211(4) 0.38234(7) 0.84291(4) 0.0365(2) Uani 1 1 d . . .
N1 N 0.1718(2) 0.4739(4) 0.7699(3) 0.0309(13) Uani 1 1 d . . .
N2 N 0.1439(3) 0.6266(6) 0.6810(3) 0.0521(18) Uani 1 1 d . . .
N3 N 0.1310(3) 0.6744(5) 0.8726(3) 0.0399(15) Uani 1 1 d . . .
H3A H 0.1235 0.7259 0.8470 0.048 Uiso 1 1 calc R . .
O21 O 0.2316(2) 0.2681(4) 0.8036(3) 0.0433(13) Uani 1 1 d . . .
H21A H 0.2469 0.2927 0.7725 0.065 Uiso 1 1 d GR . .
H21B H 0.2071 0.2208 0.7877 0.065 Uiso 1 1 d GR . .
O22 O 0.2083(3) 0.3121(5) 0.9209(3) 0.0579(16) Uani 1 1 d . . .
H22 H 0.1878 0.2543 0.9219 0.087 Uiso 1 1 d GR . .
O23 O 0.1597(2) 0.5026(4) 0.8840(2) 0.0410(12) Uani 1 1 d . . .
Co1 Co 0.55223(3) 0.58333(6) 0.72593(4) 0.0219(2) Uani 1 1 d . . .
Mo1 Mo 0.55761(2) 0.71241(4) 0.84149(3) 0.02555(15) Uani 1 1 d . . .
Mo2 Mo 0.43549(3) 0.71453(5) 0.90056(3) 0.02916(16) Uani 1 1 d . . .
Mo3 Mo 0.32261(2) 0.58772(4) 0.83037(3) 0.02770(16) Uani 1 1 d . . .
Mo4 Mo 0.33807(2) 0.46278(4) 0.70109(3) 0.03004(16) Uani 1 1 d . . .
Mo5 Mo 0.46492(2) 0.44803(4) 0.65200(3) 0.02773(16) Uani 1 1 d . . .
O1 O 0.60274(18) 0.6896(3) 0.6965(2) 0.0251(9) Uani 1 1 d . . .
O2 O 0.60992(18) 0.4808(3) 0.7068(2) 0.0261(10) Uani 1 1 d . . .
O3 O 0.5000 0.6841(5) 0.7500 0.0251(13) Uani 1 2 d S T P
O4 O 0.58857(19) 0.5784(3) 0.8076(2) 0.0272(10) Uani 1 1 d . . .
O5 O 0.5982(2) 0.8036(4) 0.8062(2) 0.0338(11) Uani 1 1 d . . .
O6 O 0.5933(2) 0.6951(4) 0.9123(2) 0.0412(12) Uani 1 1 d . . .
O7 O 0.49341(19) 0.7908(3) 0.8612(2) 0.0301(10) Uani 1 1 d . . .
O8 O 0.4735(2) 0.6861(5) 0.9691(2) 0.0445(13) Uani 1 1 d . . .
O9 O 0.3941(2) 0.8211(4) 0.9135(3) 0.0458(14) Uani 1 1 d . . .
O10 O 0.3803(2) 0.5979(4) 0.8992(2) 0.0312(10) Uani 1 1 d . . .
O11 O 0.2807(2) 0.6959(4) 0.8392(2) 0.0391(12) Uani 1 1 d . . .
O12 O 0.2849(2) 0.4795(4) 0.8517(2) 0.0400(12) Uani 1 1 d . . .
O13 O 0.30601(19) 0.5814(3) 0.7420(2) 0.0310(10) Uani 1 1 d . . .
O14 O 0.2997(2) 0.3592(4) 0.7272(3) 0.0430(14) Uani 1 1 d . . .
O15 O 0.3064(2) 0.4883(5) 0.6292(3) 0.0490(14) Uani 1 1 d . . .
O16 O 0.4044(2) 0.3741(4) 0.6859(2) 0.0339(11) Uani 1 1 d . . .
O17 O 0.4337(2) 0.4588(4) 0.5789(3) 0.0469(14) Uani 1 1 d . . .
O18 O 0.5185(2) 0.3535(4) 0.6501(3) 0.0402(13) Uani 1 1 d . . .
O19 O 0.50937(18) 0.5843(3) 0.6482(2) 0.0263(10) Uani 1 1 d . . .
O20 O 0.5000 0.4807(5) 0.7500 0.0252(13) Uani 1 2 d S T P

loop_
_atom_site_aniso_label
_atom_site_aniso_U_11
_atom_site_aniso_U_22
_atom_site_aniso_U_33
_atom_site_aniso_U_23
_atom_site_aniso_U_13
_atom_site_aniso_U_12
C1 0.041(4) 0.039(4) 0.048(5) -0.008(4) 0.014(4) -0.015(3)
C2 0.062(6) 0.056(5) 0.040(5) 0.001(4) 0.010(4) -0.005(4)
C3 0.061(5) 0.031(4) 0.053(5) 0.000(4) -0.002(4) -0.003(3)
C4 0.021(3) 0.038(4) 0.047(5) 0.000(3) 0.001(3) -0.012(3)
C5 0.026(3) 0.033(4) 0.045(4) 0.005(3) 0.007(3) 0.000(3)
C6 0.051(5) 0.038(4) 0.044(5) -0.004(3) 0.019(4) 0.002(3)
C7 0.068(6) 0.057(5) 0.044(5) -0.004(4) 0.017(4) -0.001(5)
C8 0.067(7) 0.055(6) 0.060(6) 0.002(5) 0.018(5) -0.002(4)
Cu1 0.0394(5) 0.0268(4) 0.0448(6) 0.0019(4) 0.0116(4) 0.0022(3)
N1 0.021(3) 0.028(3) 0.045(4) -0.004(3) 0.009(2) -0.006(2)
N2 0.055(5) 0.048(4) 0.052(5) 0.008(4) 0.002(4) -0.003(3)
N3 0.044(4) 0.027(3) 0.048(4) 0.005(3) 0.005(3) 0.004(3)
O21 0.038(3) 0.033(3) 0.061(4) -0.009(3) 0.015(3) -0.008(2)
O22 0.075(5) 0.047(3) 0.052(4) 0.013(3) 0.006(3) 0.004(3)
O23 0.054(3) 0.031(3) 0.040(3) 0.003(2) 0.014(2) 0.006(2)
Co1 0.0174(4) 0.0200(4) 0.0296(5) 0.0007(3) 0.0088(3) 0.0010(3)
Mo1 0.0221(3) 0.0241(3) 0.0319(3) -0.0016(2) 0.0093(2) -0.0030(2)
Mo2 0.0277(3) 0.0301(3) 0.0317(3) -0.0033(2) 0.0126(2) -0.0029(2)
Mo3 0.0198(3) 0.0274(3) 0.0378(4) 0.0016(2) 0.0120(2) -0.0003(2)
Mo4 0.0209(3) 0.0282(3) 0.0425(4) -0.0063(3) 0.0097(2) -0.0038(2)
Mo5 0.0245(3) 0.0245(3) 0.0360(4) -0.0063(2) 0.0113(2) -0.0027(2)
O1 0.022(2) 0.022(2) 0.033(3) 0.0018(18) 0.0120(18) -0.0038(17)
O2 0.023(2) 0.018(2) 0.040(3) -0.0007(19) 0.0101(19) 0.0015(16)
O3 0.023(3) 0.023(3) 0.032(4) 0.000 0.013(3) 0.000
O4 0.027(2) 0.023(2) 0.032(3) 0.0037(19) 0.0072(19) 0.0021(17)
O5 0.029(2) 0.030(2) 0.045(3) -0.004(2) 0.014(2) -0.0059(19)
O6 0.043(3) 0.043(3) 0.039(3) -0.003(2) 0.008(2) -0.003(2)
O7 0.027(2) 0.023(2) 0.043(3) -0.005(2) 0.013(2) -0.0020(17)
O8 0.043(3) 0.059(3) 0.032(3) 0.005(3) 0.009(2) 0.000(3)
O9 0.053(3) 0.034(3) 0.055(4) -0.011(3) 0.026(3) -0.004(2)
O10 0.030(2) 0.030(2) 0.035(3) 0.002(2) 0.013(2) 0.0004(19)
O11 0.032(3) 0.043(3) 0.044(3) 0.003(2) 0.014(2) 0.014(2)
O12 0.034(3) 0.040(3) 0.048(3) 0.007(2) 0.014(2) -0.006(2)
O13 0.023(2) 0.029(2) 0.042(3) 0.004(2) 0.008(2) 0.0014(18)
O14 0.027(3) 0.031(3) 0.074(4) -0.002(3) 0.020(3) -0.0053(19)
O15 0.038(3) 0.062(4) 0.046(3) -0.012(3) 0.000(2) 0.000(3)
O16 0.030(3) 0.024(2) 0.050(3) -0.009(2) 0.015(2) -0.0011(18)
O17 0.056(4) 0.046(3) 0.041(3) -0.011(3) 0.013(3) -0.014(3)
O18 0.031(3) 0.030(2) 0.062(4) -0.013(2) 0.013(2) 0.002(2)
O19 0.022(2) 0.027(2) 0.031(3) 0.0027(19) 0.0069(18) -0.0012(17)
O20 0.015(3) 0.023(3) 0.039(4) 0.000 0.009(3) 0.000

loop_
_atom_type_symbol
_atom_type_description
_atom_type_scat_dispersion_real
_atom_type_scat_dispersion_imag
_atom_type_scat_source
C C 0.0033 0.0016 'International Tables Vol C Tables 4.2.6.8 and 6.1.1.4'
H H 0.0000 0.0000 'International Tables Vol C Tables 4.2.6.8 and 6.1.1.4'
Co Co 0.3494 0.9721 'International Tables Vol C Tables 4.2.6.8 and 6.1.1.4'
Cu Cu 0.3201 1.2651 'International Tables Vol C Tables 4.2.6.8 and 6.1.1.4'
Mo Mo -1.6832 0.6857 'International Tables Vol C Tables 4.2.6.8 and 6.1.1.4'
N N 0.0061 0.0033 'International Tables Vol C Tables 4.2.6.8 and 6.1.1.4'
O O 0.0106 0.0060 'International Tables Vol C Tables 4.2.6.8 and 6.1.1.4'

loop_
_geom_angle_atom_site_label_1
_geom_angle_atom_site_label_2
_geom_angle_atom_site_label_3
_geom_angle
_geom_angle_site_symmetry_1
_geom_angle_site_symmetry_3
N1 C1 C2 119.0(7) . .
N2 C2 C1 124.2(8) . .
N2 C3 C4 122.1(8) . .
C3 C4 C5 127.4(7) . .
N1 C4 C3 119.0(7) . .
N1 C4 C5 113.6(6) . .
N3 C5 C4 120.0(6) . .
O23 C5 C4 116.9(6) . .
O23 C5 N3 123.1(7) . .
N3 C6 C7 111.9(6) . .
C8 C7 C6 115.1(7) . .
C7 C8 C8 112.2(10) . 7_567
O21 Cu1 N1 97.9(2) . .
O22 Cu1 N1 171.2(2) . .
O22 Cu1 O21 90.8(3) . .
O22 Cu1 O23 88.8(2) . .
O23 Cu1 N1 82.5(2) . .
O23 Cu1 O21 174.7(2) . .
C1 N1 C4 119.2(7) . .
C1 N1 Cu1 129.2(5) . .
C4 N1 Cu1 111.6(5) . .
C2 N2 C3 116.5(7) . .
C5 N3 C6 125.4(6) . .
C5 O23 Cu1 114.8(5) . .
Co1 Co1 Mo1 68.08(3) 2_656 .
Co1 Co1 Mo5 68.63(3) 2_656 .
Mo5 Co1 Mo1 136.66(3) . .
O1 Co1 Co1 136.55(13) . 2_656
O1 Co1 Mo1 87.23(13) . .
O1 Co1 Mo5 127.31(14) . .
O1 Co1 O2 85.06(18) . .
O2 Co1 Co1 138.38(13) . 2_656
O2 Co1 Mo1 125.09(14) . .
O2 Co1 Mo5 87.42(13) . .
O3 Co1 Co1 42.23(14) . 2_656
O3 Co1 Mo1 50.55(3) . .
O3 Co1 Mo5 96.31(10) . .
O3 Co1 O1 94.43(19) . .
O3 Co1 O2 175.63(15) . .
O3 Co1 O4 89.18(13) . .
O3 Co1 O19 87.73(13) . .
O3 Co1 O20 85.0(2) . .
O4 Co1 Co1 87.20(13) . 2_656
O4 Co1 Mo1 40.71(12) . .
O4 Co1 Mo5 134.65(13) . .
O4 Co1 O1 96.83(19) . .
O4 Co1 O2 86.58(19) . .
O19 Co1 Co1 87.28(13) . 2_656
O19 Co1 Mo1 137.42(13) . .
O19 Co1 Mo5 41.15(13) . .
O19 Co1 O1 88.21(19) . .
O19 Co1 O2 96.58(19) . .
O19 Co1 O4 174.28(19) . .
O20 Co1 Co1 42.75(13) . 2_656
O20 Co1 Mo1 95.08(9) . .
O20 Co1 Mo5 49.37(4) . .
O20 Co1 O1 176.43(15) . .
O20 Co1 O2 95.80(19) . .
O20 Co1 O4 86.68(13) . .
O20 Co1 O19 88.26(13) . .
O3 Mo1 Co1 38.34(10) . .
O4 Mo1 Co1 38.45(14) . .
O4 Mo1 O3 75.15(19) . .
O4 Mo1 O19 74.39(17) . 2_656
O5 Mo1 Co1 86.52(17) . .
O5 Mo1 O3 89.9(2) . .
O5 Mo1 O4 98.1(2) . .
O5 Mo1 O7 104.8(2) . .
O5 Mo1 O19 158.8(2) . 2_656
O6 Mo1 Co1 133.05(18) . .
O6 Mo1 O3 162.8(2) . .
O6 Mo1 O4 94.6(2) . .
O6 Mo1 O5 105.4(3) . .
O6 Mo1 O7 99.8(2) . .
O6 Mo1 O19 95.1(2) . 2_656
O7 Mo1 Co1 121.14(15) . .
O7 Mo1 O3 83.37(17) . .
O7 Mo1 O4 148.46(19) . .
O7 Mo1 O19 76.51(17) . 2_656
O19 Mo1 Co1 75.26(12) 2_656 .
O19 Mo1 O3 69.10(16) 2_656 .
O1 Mo2 O19 69.62(16) 2_656 2_656
O7 Mo2 O1 81.93(18) . 2_656
O7 Mo2 O10 148.9(2) . .
O7 Mo2 O19 72.16(16) . 2_656
O8 Mo2 O1 158.4(2) . 2_656
O8 Mo2 O7 100.6(2) . .
O8 Mo2 O10 97.8(2) . .
O8 Mo2 O19 90.5(2) . 2_656
O9 Mo2 O1 95.7(2) . 2_656
O9 Mo2 O7 97.5(2) . .
O9 Mo2 O8 105.2(3) . .
O9 Mo2 O10 101.6(2) . .
O9 Mo2 O19 162.7(2) . 2_656
O10 Mo2 O1 72.04(18) . 2_656
O10 Mo2 O19 82.83(17) . 2_656
O2 Mo3 O1 69.79(15) 2_656 2_656
O10 Mo3 O1 71.61(18) . 2_656
O10 Mo3 O2 82.87(18) . 2_656
O10 Mo3 O13 147.13(19) . .
O11 Mo3 O1 93.1(2) . 2_656
O11 Mo3 O2 159.7(2) . 2_656
O11 Mo3 O10 102.6(2) . .
O11 Mo3 O12 106.0(2) . .
O11 Mo3 O13 95.5(2) . .
O12 Mo3 O1 160.5(2) . 2_656
O12 Mo3 O2 92.1(2) . 2_656
O12 Mo3 O10 99.8(2) . .
O12 Mo3 O13 101.2(2) . .
O13 Mo3 O1 80.31(18) . 2_656
O13 Mo3 O2 71.44(18) . 2_656
O2 Mo4 O4 71.29(16) 2_656 2_656
O13 Mo4 O2 72.39(18) . 2_656
O13 Mo4 O4 83.59(17) . 2_656
O13 Mo4 O16 150.2(2) . .
O14 Mo4 O2 91.0(2) . 2_656
O14 Mo4 O4 160.1(2) . 2_656
O14 Mo4 O13 100.1(2) . .
O14 Mo4 O16 94.9(2) . .
O15 Mo4 O2 162.4(2) . 2_656
O15 Mo4 O4 93.1(2) . 2_656
O15 Mo4 O13 98.3(2) . .
O15 Mo4 O14 105.6(3) . .
O15 Mo4 O16 102.3(2) . .
O16 Mo4 O2 81.79(19) . 2_656
O16 Mo4 O4 74.07(17) . 2_656
O4 Mo5 Co1 75.69(11) 2_656 .
O16 Mo5 Co1 123.07(15) . .
O16 Mo5 O4 74.30(17) . 2_656
O16 Mo5 O19 146.87(19) . .
O16 Mo5 O20 85.00(17) . .
O17 Mo5 Co1 131.91(18) . .
O17 Mo5 O4 97.0(2) . 2_656
O17 Mo5 O16 99.0(2) . .
O17 Mo5 O18 105.3(3) . .
O17 Mo5 O19 93.5(2) . .
O17 Mo5 O20 164.6(2) . .
O18 Mo5 Co1 87.07(17) . .
O18 Mo5 O4 157.5(2) . 2_656
O18 Mo5 O16 104.4(2) . .
O18 Mo5 O19 101.6(2) . .
O18 Mo5 O20 87.9(2) . .
O19 Mo5 Co1 38.47(14) . .
O19 Mo5 O4 73.80(17) . 2_656
O19 Mo5 O20 75.76(19) . .
O20 Mo5 Co1 39.12(10) . .
O20 Mo5 O4 69.63(16) . 2_656
Co1 O1 Mo2 103.03(19) . 2_656
Co1 O1 Mo3 102.59(18) . 2_656
Mo2 O1 Mo3 93.38(16) 2_656 2_656
Co1 O2 Mo3 102.56(18) . 2_656
Co1 O2 Mo4 100.59(19) . 2_656
Mo4 O2 Mo3 93.55(16) 2_656 2_656
Co1 O3 Co1 95.5(3) 2_656 .
Co1 O3 Mo1 100.64(9) . 2_656
Co1 O3 Mo1 91.11(8) 2_656 2_656
Co1 O3 Mo1 91.11(8) . .
Co1 O3 Mo1 100.64(9) 2_656 .
Mo1 O3 Mo1 162.5(3) . 2_656
Co1 O4 Mo1 100.84(19) . .
Co1 O4 Mo4 101.51(19) . 2_656
Co1 O4 Mo5 100.96(19) . 2_656
Mo1 O4 Mo4 150.8(2) . 2_656
Mo1 O4 Mo5 102.13(18) . 2_656
Mo4 O4 Mo5 91.82(15) 2_656 2_656
Mo1 O7 Mo2 117.6(2) . .
Mo3 O10 Mo2 117.8(2) . .
Mo4 O13 Mo3 117.3(2) . .
Mo5 O16 Mo4 115.3(2) . .
Co1 O19 Mo1 102.3(2) . 2_656
Co1 O19 Mo2 99.14(18) . 2_656
Co1 O19 Mo5 100.4(2) . .
Mo1 O19 Mo2 88.81(15) 2_656 2_656
Mo5 O19 Mo1 103.22(18) . 2_656
Mo5 O19 Mo2 154.2(2) . 2_656
Co1 O20 Co1 94.5(3) . 2_656
Co1 O20 Mo5 102.59(10) . 2_656
Co1 O20 Mo5 91.50(8) 2_656 2_656
Co1 O20 Mo5 91.50(8) . .
Co1 O20 Mo5 102.59(10) 2_656 .
Mo5 O20 Mo5 159.3(3) 2_656 .

loop_
_geom_bond_atom_site_label_1
_geom_bond_atom_site_label_2
_geom_bond_distance
_geom_bond_site_symmetry_2
C1 C2 1.385(12) .
C1 N1 1.330(10) .
C2 N2 1.302(11) .
C3 C4 1.398(11) .
C3 N2 1.338(11) .
C4 C5 1.490(11) .
C4 N1 1.350(9) .
C5 N3 1.308(9) .
C5 O23 1.252(8) .
C6 C7 1.525(12) .
C6 N3 1.471(10) .
C7 C8 1.467(13) .
C8 C8 1.532(19) 7_567
Cu1 N1 1.992(6) .
Cu1 O21 1.954(5) .
Cu1 O22 1.934(6) .
Cu1 O23 1.951(5) .
Co1 Co1 2.7684(16) 2_656
Co1 Mo1 3.0132(10) .
Co1 Mo5 2.9863(10) .
Co1 O1 1.934(4) .
Co1 O2 1.937(4) .
Co1 O3 1.869(4) .
Co1 O4 1.908(5) .
Co1 O19 1.889(5) .
Co1 O20 1.885(4) .
Mo1 O3 2.3272(11) .
Mo1 O4 2.001(4) .
Mo1 O5 1.724(5) .
Mo1 O6 1.704(5) .
Mo1 O7 1.881(4) .
Mo1 O19 2.264(4) 2_656
Mo2 O1 2.253(5) 2_656
Mo2 O7 1.938(4) .
Mo2 O8 1.706(5) .
Mo2 O9 1.686(5) .
Mo2 O10 1.941(5) .
Mo2 O19 2.403(4) 2_656
Mo3 O1 2.288(4) 2_656
Mo3 O2 2.287(4) 2_656
Mo3 O10 1.919(5) .
Mo3 O11 1.690(5) .
Mo3 O12 1.707(5) .
Mo3 O13 1.952(5) .
Mo4 O2 2.262(5) 2_656
Mo4 O4 2.262(4) 2_656
Mo4 O13 1.929(5) .
Mo4 O14 1.710(5) .
Mo4 O15 1.706(6) .
Mo4 O16 1.962(4) .
Mo5 O4 2.292(4) 2_656
Mo5 O16 1.910(5) .
Mo5 O17 1.703(6) .
Mo5 O18 1.721(5) .
Mo5 O19 1.998(4) .
Mo5 O20 2.2673(13) .
O1 Mo2 2.253(5) 2_656
O1 Mo3 2.288(4) 2_656
O2 Mo3 2.287(4) 2_656
O2 Mo4 2.262(5) 2_656
O3 Co1 1.869(4) 2_656
O3 Mo1 2.3272(11) 2_656
O4 Mo4 2.262(4) 2_656
O4 Mo5 2.292(4) 2_656
O19 Mo1 2.264(4) 2_656
O19 Mo2 2.403(4) 2_656
O20 Co1 1.885(4) 2_656
O20 Mo5 2.2673(12) 2_656

loop_
_smtbx_masks_void_nr
_smtbx_masks_void_average_x
_smtbx_masks_void_average_y
_smtbx_masks_void_average_z
_smtbx_masks_void_volume
_smtbx_masks_void_count_electrons
_smtbx_masks_void_content
1 -0.475 0.002 -0.673 1746.5 737.6 H2O
